data_7002264
loop_
_publ_author_name
'Sachse, Anna'
'Demeshko, Serhiy'
'Meyer, Franc'

_publ_section_title
;
 Structural and magnetic variability of cobalt(II) complexes with
 bridging pyrazolate ligands bearing appended imine groups
;
_journal_issue 37
_journal_name_full 'Dalton Transactions'
_journal_page_first 7756
_journal_page_last 7764
_journal_paper_doi 10.1039/b907817g
_journal_year 2009
_chemical_formula_moiety 'C94 H98 N8 Cl6 Co4 O5, 2 (C H Cl3)'
_chemical_formula_sum 'C96 H100 Cl12 Co4 N8 O5'
_chemical_formula_weight 2106.96
_chemical_name_systematic
;
?
;
_space_group_IT_number 2
_symmetry_cell_setting triclinic
_symmetry_space_group_name_Hall '-P 1'
_symmetry_space_group_name_H-M 'P -1'
_atom_sites_solution_hydrogens geom
_atom_sites_solution_primary direct
_atom_sites_solution_secondary difmap
_audit_creation_method SHELXL-97
_cell_angle_alpha 112.618(4)
_cell_angle_beta 90.388(5)
_cell_angle_gamma 106.495(4)
_cell_formula_units_Z 1
_cell_length_a 11.2650(7)
_cell_length_b 15.1857(9)
_cell_length_c 17.6502(10)
_cell_measurement_reflns_used 22714
_cell_measurement_temperature 133(2)
_cell_measurement_theta_max 27.03
_cell_measurement_theta_min 1.90
_cell_volume 2649.4(3)
_computing_cell_refinement 'X-AREA (Stoe & Cie, 2007)'
_computing_data_collection 'X-AREA (Stoe & Cie, 2007)'
_computing_data_reduction 'X-AREA (Stoe & Cie, 2007)'
_computing_molecular_graphics 'DIAMOND (Brandenburg, 2001)'
_computing_publication_material 'SHELXL-97 (Sheldrick, 1997)'
_computing_structure_refinement 'SHELXL-97 (Sheldrick, 1997)'
_computing_structure_solution 'SHELXS-97 (Sheldrick, 1990)'
_diffrn_ambient_temperature 133(2)
_diffrn_measured_fraction_theta_full 0.982
_diffrn_measured_fraction_theta_max 0.982
_diffrn_measurement_device_type 'Stoe IPDS II'
_diffrn_measurement_method \w
_diffrn_radiation_monochromator graphite
_diffrn_radiation_source 'fine-focus sealed tube'
_diffrn_radiation_type MoK\a
_diffrn_radiation_wavelength 0.71073
_diffrn_reflns_av_R_equivalents 0.0392
_diffrn_reflns_av_sigmaI/netI 0.0641
_diffrn_reflns_limit_h_max 14
_diffrn_reflns_limit_h_min -14
_diffrn_reflns_limit_k_max 19
_diffrn_reflns_limit_k_min -19
_diffrn_reflns_limit_l_max 20
_diffrn_reflns_limit_l_min -22
_diffrn_reflns_number 22714
_diffrn_reflns_theta_full 27.03
_diffrn_reflns_theta_max 27.03
_diffrn_reflns_theta_min 1.90
_exptl_absorpt_coefficient_mu 0.969
_exptl_absorpt_correction_T_max 0.9121
_exptl_absorpt_correction_T_min 0.7942
_exptl_absorpt_correction_type numerical
_exptl_absorpt_process_details 'X-RED (Stoe & Cie, 2002)'
_exptl_crystal_colour green
_exptl_crystal_density_diffrn 1.321
_exptl_crystal_density_method 'not measured'
_exptl_crystal_description block
_exptl_crystal_F_000 1084
_exptl_crystal_size_max 0.24
_exptl_crystal_size_mid 0.18
_exptl_crystal_size_min 0.12
_refine_diff_density_max 1.113
_refine_diff_density_min -1.454
_refine_diff_density_rms 0.105
_refine_ls_extinction_method none
_refine_ls_goodness_of_fit_ref 1.041
_refine_ls_hydrogen_treatment constr
_refine_ls_matrix_type full
_refine_ls_number_parameters 587
_refine_ls_number_reflns 11412
_refine_ls_number_restraints 0
_refine_ls_restrained_S_all 1.041
_refine_ls_R_factor_all 0.0974
_refine_ls_R_factor_gt 0.0688
_refine_ls_shift/su_max 0.001
_refine_ls_shift/su_mean 0.000
_refine_ls_structure_factor_coef Fsqd
_refine_ls_weighting_details 'calc w=1/[\s^2^(Fo^2^)+(0.0913P)^2^+4.2284P] where P=(Fo^2^+2Fc^2^)/3'
_refine_ls_weighting_scheme calc
_refine_ls_wR_factor_gt 0.1654
_refine_ls_wR_factor_ref 0.1775
_reflns_number_gt 8282
_reflns_number_total 11412
_reflns_threshold_expression >2sigma(I)
_cod_data_source_file b907817g.txt
_cod_data_source_block as40
_cod_depositor_comments
;
The following automatic conversions were performed:
'_symmetry_cell_setting' value 'Triclinic' changed to 'triclinic'
according to '/home/saulius/struct/CIF-dictionaries/cif_core.dic'
dictionary named 'cif_core.dic' version 2.4.1 from 2010-06-29.

Automatic conversion script
Id: cif_fix_enum 1527 2010-12-29 10:47:43Z saulius 
;
_cod_original_sg_symbol_H-M P-1
_cod_database_code 7002264

loop_
_symmetry_equiv_pos_as_xyz
'x, y, z'
'-x, -y, -z'

loop_
_atom_site_label
_atom_site_type_symbol
_atom_site_fract_x
_atom_site_fract_y
_atom_site_fract_z
_atom_site_U_iso_or_equiv
_atom_site_adp_type
_atom_site_occupancy
_atom_site_symmetry_multiplicity
_atom_site_calc_flag
_atom_site_refinement_flags
_atom_site_disorder_assembly
_atom_site_disorder_group
Co1 Co 0.54433(6) 0.38783(4) 0.57714(4) 0.01771(15) Uani 1 1 d . . .
Co2 Co 0.61323(6) 0.67967(4) 0.61935(3) 0.01647(14) Uani 1 1 d . . .
O1 O 0.7170(4) 0.4072(3) 0.5223(2) 0.0426(10) Uani 1 1 d . A .
Cl4 Cl 0.55002(10) 0.76032(6) 0.54326(6) 0.0183(2) Uani 1 1 d . . .
Cl5 Cl 0.5000 0.5000 0.5000 0.0335(4) Uani 1 2 d S . .
Cl7 Cl 0.7186(6) 0.3299(5) 0.1328(3) 0.194(3) Uani 1 1 d . . .
Cl8 Cl 0.5843(3) 0.4587(3) 0.1270(3) 0.1277(12) Uani 1 1 d . . .
Cl6 Cl 0.8360(3) 0.5371(6) 0.1982(4) 0.225(3) Uani 1 1 d . . .
N1 N 0.6389(3) 0.5163(2) 0.6740(2) 0.0156(7) Uani 1 1 d . A .
N2 N 0.6542(3) 0.6114(2) 0.6894(2) 0.0147(7) Uani 1 1 d . A .
N3 N 0.6005(3) 0.3366(2) 0.6660(2) 0.0137(6) Uani 1 1 d . A .
N4 N 0.7046(3) 0.8036(2) 0.7355(2) 0.0142(7) Uani 1 1 d . A .
C1 C 0.7290(4) 0.6075(3) 0.8069(2) 0.0137(7) Uani 1 1 d . A .
C2 C 0.6826(4) 0.5103(3) 0.7424(3) 0.0143(7) Uani 1 1 d . . .
C3 C 0.7059(4) 0.6686(3) 0.7691(2) 0.0140(7) Uani 1 1 d . . .
C4 C 0.7901(4) 0.6399(3) 0.8918(3) 0.0161(8) Uani 1 1 d . . .
C5 C 0.9086(4) 0.7117(3) 0.9191(3) 0.0253(10) Uani 1 1 d . A .
H5 H 0.9506 0.7364 0.8827 0.030 Uiso 1 1 calc R . .
C6 C 0.9643(5) 0.7466(4) 1.0006(3) 0.0339(12) Uani 1 1 d . . .
H6 H 1.0432 0.7940 1.0181 0.041 Uiso 1 1 calc R A .
C7 C 0.9017(6) 0.7106(4) 1.0551(3) 0.0418(14) Uani 1 1 d . A .
H7 H 0.9378 0.7350 1.1097 0.050 Uiso 1 1 calc R . .
C8 C 0.7854(6) 0.6383(4) 1.0283(3) 0.0359(12) Uani 1 1 d . . .
H8 H 0.7445 0.6129 1.0646 0.043 Uiso 1 1 calc R A .
C9 C 0.7300(5) 0.6038(3) 0.9478(3) 0.0257(10) Uani 1 1 d . A .
H9 H 0.6516 0.5557 0.9306 0.031 Uiso 1 1 calc R . .
C10 C 0.6655(4) 0.4064(3) 0.7336(2) 0.0128(7) Uani 1 1 d . A .
C11 C 0.7210(4) 0.3905(3) 0.8021(3) 0.0176(8) Uani 1 1 d . . .
C12 C 0.6435(5) 0.3434(3) 0.8464(3) 0.0240(9) Uani 1 1 d . A .
H12 H 0.5578 0.3172 0.8298 0.029 Uiso 1 1 calc R . .
C13 C 0.6934(5) 0.3356(3) 0.9140(3) 0.0315(11) Uani 1 1 d . . .
H13 H 0.6412 0.3048 0.9432 0.038 Uiso 1 1 calc R A .
C14 C 0.8212(6) 0.3737(4) 0.9388(3) 0.0344(12) Uani 1 1 d . A .
H14 H 0.8545 0.3685 0.9847 0.041 Uiso 1 1 calc R . .
C15 C 0.8990(5) 0.4193(4) 0.8955(3) 0.0312(11) Uani 1 1 d . . .
H15 H 0.9849 0.4435 0.9114 0.037 Uiso 1 1 calc R A .
C16 C 0.8487(4) 0.4291(3) 0.8279(3) 0.0224(9) Uani 1 1 d . A .
H16 H 0.9010 0.4618 0.7999 0.027 Uiso 1 1 calc R . .
C17 C 0.5825(4) 0.2318(3) 0.6484(2) 0.0161(8) Uani 1 1 d . . .
C18 C 0.6758(4) 0.1883(3) 0.6144(3) 0.0219(9) Uani 1 1 d . A .
C19 C 0.6514(5) 0.0865(3) 0.5943(3) 0.0340(12) Uani 1 1 d . . .
H19 H 0.7122 0.0569 0.5725 0.041 Uiso 1 1 calc R A .
C20 C 0.5417(6) 0.0280(3) 0.6053(3) 0.0388(14) Uani 1 1 d . A .
H20 H 0.5288 -0.0399 0.5915 0.047 Uiso 1 1 calc R . .
C21 C 0.4498(6) 0.0708(3) 0.6371(3) 0.0367(13) Uani 1 1 d . . .
H21 H 0.3749 0.0309 0.6444 0.044 Uiso 1 1 calc R A .
C22 C 0.4674(5) 0.1729(3) 0.6587(3) 0.0249(10) Uani 1 1 d . A .
C23 C 0.7972(5) 0.2473(4) 0.5950(3) 0.0289(10) Uani 1 1 d . . .
H23 H 0.8011 0.3180 0.6158 0.035 Uiso 1 1 calc R A .
C24 C 0.9125(6) 0.2398(5) 0.6359(4) 0.0502(11) Uani 1 1 d . A .
H24A H 0.9868 0.2782 0.6228 0.075 Uiso 1 1 calc R . .
H24B H 0.9102 0.1709 0.6157 0.075 Uiso 1 1 calc R . .
H24C H 0.9127 0.2658 0.6949 0.075 Uiso 1 1 calc R . .
C25 C 0.7961(6) 0.2069(5) 0.5003(4) 0.0455(14) Uani 1 1 d . A .
H25A H 0.8716 0.2439 0.4873 0.068 Uiso 1 1 calc R . .
H25B H 0.7255 0.2145 0.4756 0.068 Uiso 1 1 calc R . .
H25C H 0.7904 0.1372 0.4790 0.068 Uiso 1 1 calc R . .
C26 C 0.3604(5) 0.2142(4) 0.6878(3) 0.0355(12) Uani 1 1 d . . .
H26 H 0.3913 0.2872 0.7060 0.043 Uiso 1 1 calc R A .
C27 C 0.3079(6) 0.1908(5) 0.7608(4) 0.0502(11) Uani 1 1 d . A .
H27A H 0.2411 0.2190 0.7770 0.075 Uiso 1 1 calc R . .
H27B H 0.3729 0.2195 0.8066 0.075 Uiso 1 1 calc R . .
H27C H 0.2769 0.1194 0.7441 0.075 Uiso 1 1 calc R . .
C28 C 0.2547(5) 0.1718(5) 0.6158(4) 0.0432(14) Uani 1 1 d . A .
H28A H 0.2869 0.1869 0.5705 0.065 Uiso 1 1 calc R . .
H28B H 0.1898 0.2016 0.6338 0.065 Uiso 1 1 calc R . .
H28C H 0.2215 0.1004 0.5982 0.065 Uiso 1 1 calc R . .
C29 C 0.7218(3) 0.7770(3) 0.7951(2) 0.0119(7) Uani 1 1 d . A .
C30 C 0.7431(4) 0.8426(3) 0.8856(2) 0.0145(7) Uani 1 1 d . . .
C31 C 0.6684(4) 0.8050(3) 0.9361(3) 0.0183(8) Uani 1 1 d . A .
H31 H 0.6097 0.7415 0.9128 0.022 Uiso 1 1 calc R . .
C32 C 0.6810(4) 0.8613(3) 1.0209(3) 0.0244(9) Uani 1 1 d . . .
H32 H 0.6307 0.8361 1.0541 0.029 Uiso 1 1 calc R A .
C33 C 0.7698(5) 0.9562(4) 1.0557(3) 0.0280(10) Uani 1 1 d . A .
H33 H 0.7796 0.9942 1.1124 0.034 Uiso 1 1 calc R . .
C34 C 0.8434(5) 0.9937(3) 1.0058(3) 0.0266(10) Uani 1 1 d . . .
H34 H 0.9022 1.0571 1.0295 0.032 Uiso 1 1 calc R A .
C35 C 0.8310(4) 0.9383(3) 0.9211(3) 0.0191(8) Uani 1 1 d . A .
H35 H 0.8806 0.9645 0.8882 0.023 Uiso 1 1 calc R . .
C36 C 0.7224(4) 0.9085(3) 0.7525(2) 0.0137(7) Uani 1 1 d . . .
C37 C 0.6332(4) 0.9550(3) 0.7878(2) 0.0157(8) Uani 1 1 d . A .
C38 C 0.6602(4) 1.0574(3) 0.8045(3) 0.0218(9) Uani 1 1 d . . .
H38 H 0.6034 1.0905 0.8285 0.026 Uiso 1 1 calc R A .
C39 C 0.7691(5) 1.1095(3) 0.7858(3) 0.0265(10) Uani 1 1 d . A .
H39 H 0.7864 1.1778 0.7993 0.032 Uiso 1 1 calc R . .
C40 C 0.8528(4) 1.0615(3) 0.7475(3) 0.0244(9) Uani 1 1 d . . .
H40 H 0.9253 1.0972 0.7343 0.029 Uiso 1 1 calc R A .
C41 C 0.8293(4) 0.9596(3) 0.7285(3) 0.0176(8) Uani 1 1 d . A .
C42 C 0.5109(4) 0.8999(3) 0.8068(3) 0.0192(8) Uani 1 1 d . . .
H42 H 0.5107 0.8312 0.7950 0.023 Uiso 1 1 calc R A .
C43 C 0.4002(4) 0.8943(4) 0.7519(3) 0.0274(10) Uani 1 1 d . A .
H43A H 0.3236 0.8586 0.7647 0.041 Uiso 1 1 calc R . .
H43B H 0.4082 0.8598 0.6947 0.041 Uiso 1 1 calc R . .
H43C H 0.3998 0.9610 0.7619 0.041 Uiso 1 1 calc R . .
C44 C 0.4953(5) 0.9498(4) 0.8983(3) 0.0286(10) Uani 1 1 d . A .
H44A H 0.4171 0.9132 0.9086 0.043 Uiso 1 1 calc R . .
H44B H 0.4968 1.0176 0.9113 0.043 Uiso 1 1 calc R . .
H44C H 0.5624 0.9500 0.9322 0.043 Uiso 1 1 calc R . .
C45 C 0.9217(4) 0.9077(3) 0.6833(3) 0.0230(9) Uani 1 1 d . . .
H45 H 0.8842 0.8355 0.6676 0.028 Uiso 1 1 calc R A .
C46 C 0.9445(6) 0.9242(5) 0.6040(4) 0.0431(13) Uani 1 1 d . A .
H46A H 1.0021 0.8905 0.5765 0.065 Uiso 1 1 calc R . .
H46B H 0.9788 0.9947 0.6174 0.065 Uiso 1 1 calc R . .
H46C H 0.8670 0.8978 0.5683 0.065 Uiso 1 1 calc R . .
C47 C 1.0444(5) 0.9419(5) 0.7398(4) 0.0443(14) Uani 1 1 d . A .
H47A H 1.0270 0.9303 0.7890 0.067 Uiso 1 1 calc R . .
H47B H 1.0847 1.0122 0.7547 0.067 Uiso 1 1 calc R . .
H47C H 1.0981 0.9046 0.7112 0.067 Uiso 1 1 calc R . .
C48 C 0.7010(11) 0.4455(8) 0.1778(7) 0.096(3) Uani 1 1 d . . .
H48 H 0.6750 0.4509 0.2319 0.115 Uiso 1 1 calc R . .
Cl1 Cl 0.3447(6) 0.4081(6) 0.6324(4) 0.0220(9) Uani 0.50 1 d P A 1
O2 O 0.3752(14) 0.4083(13) 0.6178(11) 0.019(3) Uani 0.50 1 d P A 2
Cl2 Cl 0.7975(3) 0.6514(2) 0.54808(17) 0.0269(5) Uani 0.50 1 d P A 3
O3 O 0.7608(7) 0.6800(6) 0.5577(5) 0.0262(18) Uani 0.50 1 d P A 4
Cl3 Cl 0.3993(5) 0.6424(4) 0.6655(3) 0.0231(8) Uani 0.50 1 d P A 5
O4 O 0.4376(13) 0.6530(15) 0.6720(13) 0.045(5) Uani 0.50 1 d P A 6

loop_
_atom_site_aniso_label
_atom_site_aniso_U_11
_atom_site_aniso_U_22
_atom_site_aniso_U_33
_atom_site_aniso_U_23
_atom_site_aniso_U_13
_atom_site_aniso_U_12
Co1 0.0230(3) 0.0093(2) 0.0171(3) 0.0025(2) -0.0079(2) 0.0038(2)
Co2 0.0274(3) 0.0100(2) 0.0104(3) 0.0037(2) -0.0009(2) 0.0040(2)
O1 0.043(2) 0.046(2) 0.0176(18) -0.0041(16) -0.0049(16) 0.0055(18)
Cl4 0.0257(5) 0.0083(4) 0.0199(5) 0.0043(3) -0.0006(4) 0.0056(3)
Cl5 0.0461(10) 0.0209(7) 0.0240(8) 0.0155(6) -0.0169(7) -0.0124(7)
Cl7 0.323(7) 0.267(6) 0.100(3) 0.095(3) 0.075(4) 0.218(6)
Cl8 0.0703(17) 0.127(2) 0.176(4) 0.061(2) 0.009(2) 0.0164(16)
Cl6 0.0608(18) 0.414(9) 0.200(5) 0.211(6) -0.031(2) -0.047(3)
N1 0.0203(17) 0.0084(14) 0.0159(17) 0.0027(13) -0.0035(14) 0.0045(12)
N2 0.0187(17) 0.0096(14) 0.0148(17) 0.0036(13) -0.0014(13) 0.0051(12)
N3 0.0182(17) 0.0068(14) 0.0146(16) 0.0023(12) 0.0002(13) 0.0045(12)
N4 0.0162(16) 0.0081(14) 0.0153(17) 0.0026(12) -0.0008(13) 0.0024(12)
C1 0.0144(18) 0.0148(17) 0.0114(18) 0.0033(15) 0.0007(15) 0.0065(14)
C2 0.0159(19) 0.0120(17) 0.0156(19) 0.0057(15) -0.0016(15) 0.0049(14)
C3 0.0121(18) 0.0141(17) 0.0134(19) 0.0045(15) -0.0049(15) 0.0021(14)
C4 0.023(2) 0.0129(17) 0.0144(19) 0.0042(15) -0.0048(16) 0.0101(15)
C5 0.025(2) 0.022(2) 0.027(2) 0.0070(18) -0.0074(19) 0.0079(17)
C6 0.037(3) 0.027(2) 0.032(3) 0.004(2) -0.016(2) 0.013(2)
C7 0.068(4) 0.036(3) 0.020(2) 0.002(2) -0.016(3) 0.028(3)
C8 0.063(4) 0.032(3) 0.019(2) 0.012(2) 0.004(2) 0.022(2)
C9 0.036(3) 0.0165(19) 0.020(2) 0.0038(17) 0.0021(19) 0.0077(18)
C10 0.0112(17) 0.0119(16) 0.0150(19) 0.0043(14) -0.0001(15) 0.0046(13)
C11 0.028(2) 0.0110(17) 0.016(2) 0.0038(15) 0.0002(17) 0.0107(15)
C12 0.034(3) 0.0171(19) 0.021(2) 0.0095(17) 0.0014(19) 0.0045(17)
C13 0.052(3) 0.024(2) 0.019(2) 0.0106(19) 0.001(2) 0.011(2)
C14 0.062(4) 0.026(2) 0.018(2) 0.0066(19) -0.006(2) 0.022(2)
C15 0.036(3) 0.028(2) 0.025(2) 0.0019(19) -0.012(2) 0.016(2)
C16 0.024(2) 0.021(2) 0.023(2) 0.0089(17) -0.0009(18) 0.0088(17)
C17 0.026(2) 0.0094(16) 0.0120(18) 0.0056(14) -0.0053(16) 0.0032(15)
C18 0.029(2) 0.021(2) 0.019(2) 0.0076(17) -0.0024(18) 0.0117(17)
C19 0.050(3) 0.017(2) 0.033(3) 0.0032(19) -0.011(2) 0.018(2)
C20 0.065(4) 0.0115(19) 0.034(3) 0.0058(19) -0.019(3) 0.008(2)
C21 0.054(3) 0.018(2) 0.030(3) 0.016(2) -0.012(2) -0.008(2)
C22 0.032(2) 0.0178(19) 0.018(2) 0.0081(17) -0.0062(19) -0.0035(17)
C23 0.031(3) 0.032(2) 0.028(3) 0.008(2) 0.007(2) 0.020(2)
C24 0.039(2) 0.059(3) 0.044(3) 0.017(2) 0.006(2) 0.007(2)
C25 0.040(3) 0.069(4) 0.030(3) 0.015(3) 0.012(3) 0.029(3)
C26 0.026(2) 0.037(3) 0.032(3) 0.011(2) 0.008(2) -0.003(2)
C27 0.039(2) 0.059(3) 0.044(3) 0.017(2) 0.006(2) 0.007(2)
C28 0.023(3) 0.049(3) 0.041(3) 0.009(3) 0.004(2) -0.001(2)
C29 0.0080(17) 0.0149(17) 0.0128(18) 0.0043(14) 0.0000(14) 0.0057(13)
C30 0.0144(18) 0.0156(17) 0.0124(18) 0.0017(15) -0.0044(15) 0.0086(14)
C31 0.023(2) 0.0175(18) 0.016(2) 0.0058(16) 0.0021(17) 0.0106(16)
C32 0.030(2) 0.033(2) 0.016(2) 0.0071(18) 0.0054(18) 0.0201(19)
C33 0.030(2) 0.037(2) 0.013(2) -0.0017(18) -0.0047(18) 0.019(2)
C34 0.029(2) 0.021(2) 0.019(2) -0.0021(17) -0.0060(19) 0.0084(18)
C35 0.018(2) 0.0177(19) 0.018(2) 0.0035(16) -0.0046(16) 0.0060(16)
C36 0.0201(19) 0.0101(16) 0.0092(17) 0.0015(14) -0.0036(15) 0.0057(14)
C37 0.019(2) 0.0158(18) 0.0098(18) 0.0013(14) 0.0001(15) 0.0076(15)
C38 0.030(2) 0.0139(18) 0.021(2) 0.0016(16) -0.0011(18) 0.0142(17)
C39 0.037(3) 0.0099(18) 0.028(2) 0.0031(17) -0.005(2) 0.0069(17)
C40 0.024(2) 0.0151(19) 0.028(2) 0.0066(17) -0.0053(19) 0.0007(16)
C41 0.018(2) 0.0147(18) 0.017(2) 0.0046(15) -0.0028(16) 0.0029(15)
C42 0.019(2) 0.0214(19) 0.020(2) 0.0074(17) 0.0058(17) 0.0119(16)
C43 0.020(2) 0.035(2) 0.030(3) 0.016(2) 0.0039(19) 0.0102(19)
C44 0.033(3) 0.038(3) 0.022(2) 0.012(2) 0.011(2) 0.023(2)
C45 0.019(2) 0.021(2) 0.026(2) 0.0080(18) 0.0039(18) 0.0050(16)
C46 0.047(3) 0.050(3) 0.039(3) 0.019(3) 0.021(3) 0.022(3)
C47 0.021(3) 0.047(3) 0.060(4) 0.017(3) -0.004(3) 0.011(2)
C48 0.106(8) 0.087(7) 0.077(7) 0.044(5) 0.001(6) -0.011(6)
Cl1 0.022(2) 0.0287(15) 0.0188(18) 0.0103(12) 0.0070(14) 0.0120(17)
O2 0.019(8) 0.011(3) 0.021(8) 0.003(5) -0.004(4) 0.001(5)
Cl2 0.0268(15) 0.0233(13) 0.0225(12) 0.0049(10) 0.0004(11) 0.0020(10)
O3 0.021(4) 0.031(4) 0.027(4) 0.006(3) 0.005(3) 0.017(3)
Cl3 0.027(2) 0.0219(14) 0.0202(14) 0.0073(11) 0.0053(14) 0.0083(15)
O4 0.042(11) 0.035(7) 0.056(8) 0.011(6) 0.011(7) 0.018(7)

loop_
_atom_type_symbol
_atom_type_description
_atom_type_scat_dispersion_real
_atom_type_scat_dispersion_imag
_atom_type_scat_source
C C 0.0033 0.0016 'International Tables Vol C Tables 4.2.6.8 and 6.1.1.4'
H H 0.0000 0.0000 'International Tables Vol C Tables 4.2.6.8 and 6.1.1.4'
N N 0.0061 0.0033 'International Tables Vol C Tables 4.2.6.8 and 6.1.1.4'
Cl Cl 0.1484 0.1585 'International Tables Vol C Tables 4.2.6.8 and 6.1.1.4'
Co Co 0.3494 0.9721 'International Tables Vol C Tables 4.2.6.8 and 6.1.1.4'
O O 0.0106 0.0060 'International Tables Vol C Tables 4.2.6.8 and 6.1.1.4'

loop_
_geom_angle_atom_site_label_1
_geom_angle_atom_site_label_2
_geom_angle_atom_site_label_3
_geom_angle
_geom_angle_site_symmetry_1
_geom_angle_site_symmetry_3
_geom_angle_publ_flag
N1 Co1 O2 89.5(5) . . ?
N1 Co1 N3 76.25(13) . . ?
O2 Co1 N3 99.5(5) . . ?
N1 Co1 O1 85.56(14) . . ?
O2 Co1 O1 160.4(5) . . ?
N3 Co1 O1 97.63(15) . . ?
N1 Co1 Cl4 174.60(11) . 2_666 ?
O2 Co1 Cl4 95.4(5) . 2_666 ?
N3 Co1 Cl4 105.19(9) . 2_666 ?
O1 Co1 Cl4 89.08(10) . 2_666 ?
N1 Co1 Cl1 88.7(2) . . ?
O2 Co1 Cl1 3.6(6) . . ?
N3 Co1 Cl1 95.89(19) . . ?
O1 Co1 Cl1 163.6(2) . . ?
Cl4 Co1 Cl1 96.25(19) 2_666 . ?
N1 Co1 Cl5 88.50(9) . . ?
O2 Co1 Cl5 78.3(5) . . ?
N3 Co1 Cl5 164.66(8) . . ?
O1 Co1 Cl5 82.63(12) . . ?
Cl4 Co1 Cl5 90.14(3) 2_666 . ?
Cl1 Co1 Cl5 81.89(16) . . ?
O3 Co2 N2 97.8(3) . . ?
O3 Co2 N4 98.4(3) . . ?
N2 Co2 N4 76.50(13) . . ?
O3 Co2 O4 170.3(6) . . ?
N2 Co2 O4 80.8(5) . . ?
N4 Co2 O4 90.6(5) . . ?
O3 Co2 Cl4 87.2(2) . . ?
N2 Co2 Cl4 175.08(11) . . ?
N4 Co2 Cl4 102.78(9) . . ?
O4 Co2 Cl4 94.3(5) . . ?
O3 Co2 Cl2 11.2(2) . . ?
N2 Co2 Cl2 87.67(12) . . ?
N4 Co2 Cl2 100.72(11) . . ?
O4 Co2 Cl2 161.6(5) . . ?
Cl4 Co2 Cl2 97.24(8) . . ?
O3 Co2 Cl3 166.0(3) . . ?
N2 Co2 Cl3 84.84(16) . . ?
N4 Co2 Cl3 95.62(16) . . ?
O4 Co2 Cl3 5.8(6) . . ?
Cl4 Co2 Cl3 90.41(13) . . ?
Cl2 Co2 Cl3 159.90(15) . . ?
O3 Co2 Cl5 86.5(2) . . ?
N2 Co2 Cl5 89.01(9) . . ?
N4 Co2 Cl5 165.17(9) . . ?
O4 Co2 Cl5 83.9(5) . . ?
Cl4 Co2 Cl5 91.38(3) . . ?
Cl2 Co2 Cl5 81.52(6) . . ?
Cl3 Co2 Cl5 79.73(13) . . ?
Co2 Cl4 Co1 96.04(4) . 2_666 ?
Co2 Cl5 Co2 180.00(2) . 2_666 ?
Co2 Cl5 Co1 82.142(17) . 2_666 ?
Co2 Cl5 Co1 97.858(17) 2_666 2_666 ?
Co2 Cl5 Co1 97.858(17) . . ?
Co2 Cl5 Co1 82.142(17) 2_666 . ?
Co1 Cl5 Co1 180.0 2_666 . ?
N2 N1 C2 109.1(3) . . ?
N2 N1 Co1 131.6(3) . . ?
C2 N1 Co1 118.6(2) . . ?
N1 N2 C3 108.9(3) . . ?
N1 N2 Co2 132.6(3) . . ?
C3 N2 Co2 118.6(2) . . ?
C10 N3 C17 120.7(3) . . ?
C10 N3 Co1 115.3(2) . . ?
C17 N3 Co1 123.5(2) . . ?
C29 N4 C36 120.4(3) . . ?
C29 N4 Co2 114.3(2) . . ?
C36 N4 Co2 124.1(2) . . ?
C3 C1 C2 102.2(3) . . ?
C3 C1 C4 127.6(3) . . ?
C2 C1 C4 130.1(3) . . ?
N1 C2 C1 109.9(3) . . ?
N1 C2 C10 114.0(3) . . ?
C1 C2 C10 136.1(4) . . ?
N2 C3 C1 109.9(3) . . ?
N2 C3 C29 113.9(3) . . ?
C1 C3 C29 136.2(4) . . ?
C9 C4 C5 118.3(4) . . ?
C9 C4 C1 121.5(4) . . ?
C5 C4 C1 120.1(4) . . ?
C6 C5 C4 120.5(5) . . ?
C7 C6 C5 119.9(5) . . ?
C6 C7 C8 120.0(5) . . ?
C9 C8 C7 120.2(5) . . ?
C8 C9 C4 121.0(5) . . ?
N3 C10 C2 115.5(3) . . ?
N3 C10 C11 125.6(3) . . ?
C2 C10 C11 118.9(3) . . ?
C16 C11 C12 118.8(4) . . ?
C16 C11 C10 120.9(4) . . ?
C12 C11 C10 120.1(4) . . ?
C13 C12 C11 120.5(5) . . ?
C12 C13 C14 120.2(5) . . ?
C15 C14 C13 120.1(4) . . ?
C14 C15 C16 119.9(5) . . ?
C11 C16 C15 120.5(4) . . ?
C22 C17 C18 120.9(4) . . ?
C22 C17 N3 119.1(4) . . ?
C18 C17 N3 119.7(4) . . ?
C19 C18 C17 117.6(4) . . ?
C19 C18 C23 119.6(4) . . ?
C17 C18 C23 122.7(4) . . ?
C20 C19 C18 122.7(5) . . ?
C19 C20 C21 119.3(4) . . ?
C20 C21 C22 121.3(5) . . ?
C21 C22 C17 118.1(5) . . ?
C21 C22 C26 118.9(5) . . ?
C17 C22 C26 122.9(4) . . ?
C18 C23 C24 111.8(4) . . ?
C18 C23 C25 108.8(4) . . ?
C24 C23 C25 110.2(4) . . ?
C22 C26 C28 110.0(4) . . ?
C22 C26 C27 112.9(5) . . ?
C28 C26 C27 109.2(4) . . ?
N4 C29 C3 115.1(3) . . ?
N4 C29 C30 126.0(3) . . ?
C3 C29 C30 118.6(3) . . ?
C31 C30 C35 119.4(4) . . ?
C31 C30 C29 116.9(3) . . ?
C35 C30 C29 123.7(4) . . ?
C32 C31 C30 120.8(4) . . ?
C31 C32 C33 119.3(4) . . ?
C34 C33 C32 120.0(4) . . ?
C33 C34 C35 121.1(4) . . ?
C34 C35 C30 119.4(4) . . ?
C41 C36 C37 121.4(3) . . ?
C41 C36 N4 117.1(3) . . ?
C37 C36 N4 121.4(4) . . ?
C36 C37 C38 117.4(4) . . ?
C36 C37 C42 123.1(3) . . ?
C38 C37 C42 119.6(4) . . ?
C39 C38 C37 121.2(4) . . ?
C38 C39 C40 120.6(4) . . ?
C39 C40 C41 120.3(4) . . ?
C40 C41 C36 118.8(4) . . ?
C40 C41 C45 119.1(4) . . ?
C36 C41 C45 122.2(3) . . ?
C37 C42 C44 111.3(4) . . ?
C37 C42 C43 110.9(4) . . ?
C44 C42 C43 109.8(4) . . ?
C46 C45 C41 111.0(4) . . ?
C46 C45 C47 111.4(5) . . ?
C41 C45 C47 111.2(4) . . ?
Cl6 C48 Cl8 114.0(6) . . ?
Cl6 C48 Cl7 112.3(8) . . ?
Cl8 C48 Cl7 112.9(6) . . ?

loop_
_geom_bond_atom_site_label_1
_geom_bond_atom_site_label_2
_geom_bond_distance
_geom_bond_site_symmetry_2
_geom_bond_publ_flag
Co1 Co2 4.0370(7) . ?
Co1 N1 2.024(3) . ?
Co1 O2 2.103(13) . ?
Co1 N3 2.161(3) . ?
Co1 O1 2.175(4) . ?
Co1 Cl4 2.3752(11) 2_666 ?
Co1 Cl1 2.509(5) . ?
Co1 Cl5 2.6949(5) . ?
Co2 O3 1.993(8) . ?
Co2 N2 2.016(3) . ?
Co2 N4 2.169(3) . ?
Co2 O4 2.191(17) . ?
Co2 Cl4 2.3576(11) . ?
Co2 Cl2 2.491(3) . ?
Co2 Cl3 2.529(5) . ?
Co2 Cl5 2.6599(6) . ?
Cl4 Co1 2.3752(11) 2_666 ?
Cl5 Co2 2.6599(6) 2_666 ?
Cl5 Co1 2.6949(5) 2_666 ?
Cl7 C48 1.696(12) . ?
Cl8 C48 1.687(12) . ?
Cl6 C48 1.669(10) . ?
N1 N2 1.321(4) . ?
N1 C2 1.345(5) . ?
N2 C3 1.354(5) . ?
N3 C10 1.288(5) . ?
N3 C17 1.452(4) . ?
N4 C29 1.295(5) . ?
N4 C36 1.455(4) . ?
C1 C3 1.407(5) . ?
C1 C2 1.418(5) . ?
C1 C4 1.480(5) . ?
C2 C10 1.480(5) . ?
C3 C29 1.485(5) . ?
C4 C9 1.396(6) . ?
C4 C5 1.402(6) . ?
C5 C6 1.398(7) . ?
C6 C7 1.385(9) . ?
C7 C8 1.387(9) . ?
C8 C9 1.383(7) . ?
C10 C11 1.487(5) . ?
C11 C16 1.387(6) . ?
C11 C12 1.402(6) . ?
C12 C13 1.375(7) . ?
C13 C14 1.387(8) . ?
C14 C15 1.380(8) . ?
C15 C16 1.393(6) . ?
C17 C22 1.408(6) . ?
C17 C18 1.414(6) . ?
C18 C19 1.387(6) . ?
C18 C23 1.529(7) . ?
C19 C20 1.366(9) . ?
C20 C21 1.385(9) . ?
C21 C22 1.400(6) . ?
C22 C26 1.516(7) . ?
C23 C24 1.535(8) . ?
C23 C25 1.541(7) . ?
C26 C28 1.536(8) . ?
C26 C27 1.542(8) . ?
C29 C30 1.496(5) . ?
C30 C31 1.399(6) . ?
C30 C35 1.400(6) . ?
C31 C32 1.391(6) . ?
C32 C33 1.395(7) . ?
C33 C34 1.383(7) . ?
C34 C35 1.388(6) . ?
C36 C41 1.401(6) . ?
C36 C37 1.404(5) . ?
C37 C38 1.405(5) . ?
C37 C42 1.509(6) . ?
C38 C39 1.376(7) . ?
C39 C40 1.377(7) . ?
C40 C41 1.394(6) . ?
C41 C45 1.528(6) . ?
C42 C44 1.533(6) . ?
C42 C43 1.537(6) . ?
C45 C46 1.524(7) . ?
C45 C47 1.534(7) . ?
